data_4022646
loop_
_publ_author_name
'Jonathan Clayden'
'Lo\"ic Lemi\`egre'
'Madeleine Helliwell'

_publ_contact_author
;
Madeleine Helliwell 

;
_publ_section_title
;
 Synthesis and Stacked Conformations of Symmetrical and Unsymmetrical
 Oligo-ureas of Metaphenylenediamine
;
_journal_name_full 'Journal of Organic Chemistry'
_journal_page_first 2302
_journal_page_last 2308
_journal_paper_doi 10.1021/jo061989w
_journal_volume 72
_journal_year 2007
_chemical_formula_sum 'C28 H34 N4 O2'
_chemical_formula_weight 458.59
_space_group_IT_number 15
_symmetry_cell_setting monoclinic
_symmetry_space_group_name_Hall '-C 2yc'
_symmetry_space_group_name_H-M 'C 1 2/c 1'
_atom_sites_solution_hydrogens geom
_atom_sites_solution_primary direct
_atom_sites_solution_secondary difmap
_audit_creation_method SHELXL-97
_cell_angle_alpha 90.00
_cell_angle_beta 111.03(6)
_cell_angle_gamma 90.00
_cell_formula_units_Z 4
_cell_length_a 21.969(17)
_cell_length_b 6.777(5)
_cell_length_c 17.569(11)
_cell_measurement_reflns_used 2864
_cell_measurement_temperature 100(2)
_cell_measurement_theta_max 26.35
_cell_measurement_theta_min 2.48
_cell_volume 2442(3)
_computing_cell_refinement 'Bruker SMART'
_computing_data_collection 'Bruker SMART'
_computing_data_reduction 'Bruker SAINT'
_computing_molecular_graphics 'Bruker SHELXTL'
_computing_publication_material 'Bruker SHELXTL'
_computing_structure_refinement 'SHELXL-97 (Sheldrick, 1997)'
_computing_structure_solution 'SHELXS-97 (Sheldrick, 1990)'
_diffrn_ambient_temperature 100(2)
_diffrn_measured_fraction_theta_full 0.977
_diffrn_measured_fraction_theta_max 0.977
_diffrn_measurement_device_type 'CCD area detector'
_diffrn_measurement_method 'phi and omega scans'
_diffrn_radiation_monochromator graphite
_diffrn_radiation_source 'fine-focus sealed tube'
_diffrn_radiation_type MoK\a
_diffrn_radiation_wavelength 0.71073
_diffrn_reflns_av_R_equivalents 0.0000
_diffrn_reflns_av_sigmaI/netI 0.0520
_diffrn_reflns_limit_h_max 27
_diffrn_reflns_limit_h_min -27
_diffrn_reflns_limit_k_max 8
_diffrn_reflns_limit_k_min -8
_diffrn_reflns_limit_l_max 22
_diffrn_reflns_limit_l_min -21
_diffrn_reflns_number 6648
_diffrn_reflns_theta_full 26.55
_diffrn_reflns_theta_max 26.55
_diffrn_reflns_theta_min 1.99
_exptl_absorpt_coefficient_mu 0.080
_exptl_absorpt_correction_T_max 0.9688
_exptl_absorpt_correction_T_min 0.9612
_exptl_absorpt_correction_type multi-scan
_exptl_absorpt_process_details SADABS
_exptl_crystal_colour colourless
_exptl_crystal_density_diffrn 1.248
_exptl_crystal_density_method 'not measured'
_exptl_crystal_description block
_exptl_crystal_F_000 984
_exptl_crystal_size_max 0.50
_exptl_crystal_size_mid 0.40
_exptl_crystal_size_min 0.40
_refine_diff_density_max 0.451
_refine_diff_density_min -0.488
_refine_diff_density_rms 0.119
_refine_ls_extinction_method none
_refine_ls_goodness_of_fit_ref 1.110
_refine_ls_hydrogen_treatment constr
_refine_ls_matrix_type full
_refine_ls_number_parameters 159
_refine_ls_number_reflns 6702
_refine_ls_number_restraints 0
_refine_ls_restrained_S_all 1.110
_refine_ls_R_factor_all 0.0697
_refine_ls_R_factor_gt 0.0621
_refine_ls_shift/su_max 0.002
_refine_ls_shift/su_mean 0.000
_refine_ls_structure_factor_coef Fsqd
_refine_ls_weighting_details 'calc w=1/[\s^2^(Fo^2^)+(0.1108P)^2^+4.8322P] where P=(Fo^2^+2Fc^2^)/3'
_refine_ls_weighting_scheme calc
_refine_ls_wR_factor_gt 0.1929
_refine_ls_wR_factor_ref 0.2050
_reflns_number_gt 5836
_reflns_number_total 6702
_reflns_threshold_expression >2sigma(I)
_cod_data_source_file jo061989wsi20060927_091107.cif
_cod_data_source_block hklf5
_cod_depositor_comments
;
The following automatic conversions were performed:
'_symmetry_cell_setting' value 'Monoclinic' changed to 'monoclinic'
according to '/home/saulius/struct/CIF-dictionaries/cif_core.dic'
dictionary named 'cif_core.dic' version 2.4.1 from 2010-06-29.

Automatic conversion script
Id: cif_fix_enum 1527 2010-12-29 10:47:43Z saulius 
;
_cod_original_sg_symbol_H-M 'C 2/c'
_cod_database_code 4022646

loop_
_symmetry_equiv_pos_as_xyz
'x, y, z'
'-x, y, -z+1/2'
'x+1/2, y+1/2, z'
'-x+1/2, y+1/2, -z+1/2'
'-x, -y, -z'
'x, -y, z-1/2'
'-x+1/2, -y+1/2, -z'
'x+1/2, -y+1/2, z-1/2'

loop_
_atom_site_label
_atom_site_type_symbol
_atom_site_fract_x
_atom_site_fract_y
_atom_site_fract_z
_atom_site_U_iso_or_equiv
_atom_site_adp_type
_atom_site_occupancy
_atom_site_symmetry_multiplicity
_atom_site_calc_flag
_atom_site_refinement_flags
O1 O 1.00799(5) 0.24207(16) 1.01970(6) 0.0174(3) Uani 1 1 d .
N1 N 1.01657(6) 0.2040(2) 0.89443(7) 0.0149(3) Uani 1 1 d .
N2 N 0.91769(6) 0.2912(2) 0.90561(7) 0.0165(3) Uani 1 1 d .
C1 C 0.77993(9) 0.4890(3) 0.57402(10) 0.0282(4) Uani 1 1 d .
H1A H 0.8196 0.5627 0.6046 0.042 Uiso 1 1 calc R
H1B H 0.7484 0.5779 0.5358 0.042 Uiso 1 1 calc R
H1C H 0.7908 0.3818 0.5437 0.042 Uiso 1 1 calc R
C2 C 0.75049(8) 0.4031(3) 0.63301(10) 0.0259(4) Uani 1 1 d .
H2A H 0.7385 0.5123 0.6624 0.031 Uiso 1 1 calc R
H2B H 0.7101 0.3310 0.6017 0.031 Uiso 1 1 calc R
C3 C 0.79646(7) 0.2644(3) 0.69457(9) 0.0198(4) Uani 1 1 d .
C4 C 0.83570(7) 0.3361(2) 0.77050(9) 0.0172(3) Uani 1 1 d .
H4 H 0.8323 0.4706 0.7837 0.021 Uiso 1 1 calc R
C5 C 0.87998(7) 0.2131(2) 0.82761(9) 0.0155(3) Uani 1 1 d .
C6 C 0.88498(7) 0.0156(2) 0.80927(9) 0.0172(3) Uani 1 1 d .
H6 H 0.9144 -0.0693 0.8484 0.021 Uiso 1 1 calc R
C7 C 0.84659(7) -0.0563(2) 0.73342(9) 0.0203(4) Uani 1 1 d .
H7 H 0.8504 -0.1905 0.7202 0.024 Uiso 1 1 calc R
C8 C 0.80265(7) 0.0662(3) 0.67662(9) 0.0208(4) Uani 1 1 d .
H8 H 0.7765 0.0147 0.6249 0.025 Uiso 1 1 calc R
C9 C 0.88307(7) 0.3892(3) 0.95236(9) 0.0206(4) Uani 1 1 d .
H9A H 0.8416 0.3216 0.9430 0.031 Uiso 1 1 calc R
H9B H 0.8746 0.5270 0.9348 0.031 Uiso 1 1 calc R
H9C H 0.9098 0.3847 1.0105 0.031 Uiso 1 1 calc R
C10 C 0.98255(7) 0.2461(2) 0.94532(9) 0.0145(3) Uani 1 1 d .
C11 C 1.07943(7) 0.1055(2) 0.93085(9) 0.0185(3) Uani 1 1 d .
H11A H 1.1140 0.2047 0.9510 0.028 Uiso 1 1 calc R
H11B H 1.0876 0.0231 0.8897 0.028 Uiso 1 1 calc R
H11C H 1.0789 0.0227 0.9763 0.028 Uiso 1 1 calc R
C12 C 1.00598(7) 0.3125(2) 0.82088(8) 0.0134(3) Uani 1 1 d .
C13 C 1.00508(8) 0.5177(2) 0.82088(9) 0.0206(4) Uani 1 1 d .
H13 H 1.0079 0.5884 0.8687 0.025 Uiso 1 1 calc R
C14 C 1.0000 0.6174(4) 0.7500 0.0271(6) Uani 1 2 d S
H14 H 1.0000 0.7576 0.7500 0.033 Uiso 1 2 calc SR
C15 C 1.0000 0.2111(3) 0.7500 0.0136(4) Uani 1 2 d S
H15 H 1.0000 0.0709 0.7500 0.016 Uiso 1 2 calc SR

loop_
_atom_site_aniso_label
_atom_site_aniso_U_11
_atom_site_aniso_U_22
_atom_site_aniso_U_33
_atom_site_aniso_U_23
_atom_site_aniso_U_13
_atom_site_aniso_U_12
O1 0.0185(5) 0.0228(6) 0.0107(5) 0.0008(4) 0.0049(4) -0.0010(5)
N1 0.0131(6) 0.0210(7) 0.0119(6) 0.0040(5) 0.0060(5) 0.0029(5)
N2 0.0122(6) 0.0247(7) 0.0136(6) -0.0045(5) 0.0058(5) -0.0004(5)
C1 0.0322(9) 0.0315(10) 0.0214(9) 0.0051(7) 0.0103(7) 0.0076(8)
C2 0.0175(8) 0.0395(11) 0.0189(8) 0.0053(7) 0.0044(7) 0.0066(7)
C3 0.0120(7) 0.0316(9) 0.0168(8) 0.0037(6) 0.0066(6) 0.0000(6)
C4 0.0142(7) 0.0196(8) 0.0193(8) 0.0014(6) 0.0077(6) 0.0005(6)
C5 0.0117(7) 0.0223(8) 0.0143(7) -0.0005(6) 0.0070(6) -0.0021(6)
C6 0.0154(7) 0.0200(8) 0.0168(8) 0.0026(6) 0.0064(6) -0.0010(6)
C7 0.0198(8) 0.0211(8) 0.0215(8) -0.0041(6) 0.0094(6) -0.0057(6)
C8 0.0152(8) 0.0323(10) 0.0146(8) -0.0041(6) 0.0050(6) -0.0080(7)
C9 0.0185(8) 0.0252(9) 0.0203(8) -0.0045(6) 0.0095(6) 0.0019(7)
C10 0.0158(7) 0.0139(7) 0.0155(8) 0.0007(6) 0.0076(6) -0.0008(6)
C11 0.0145(7) 0.0241(8) 0.0172(8) 0.0059(6) 0.0061(6) 0.0041(6)
C12 0.0105(7) 0.0185(8) 0.0121(8) 0.0023(6) 0.0050(5) -0.0004(6)
C13 0.0301(9) 0.0184(8) 0.0151(8) -0.0045(6) 0.0102(7) -0.0030(7)
C14 0.0459(15) 0.0139(11) 0.0255(13) 0.000 0.0176(11) 0.000
C15 0.0131(10) 0.0119(10) 0.0173(11) 0.000 0.0072(8) 0.000

loop_
_atom_type_symbol
_atom_type_description
_atom_type_scat_dispersion_real
_atom_type_scat_dispersion_imag
_atom_type_scat_source
C C 0.0033 0.0016 'International Tables Vol C Tables 4.2.6.8 and 6.1.1.4'
H H 0.0000 0.0000 'International Tables Vol C Tables 4.2.6.8 and 6.1.1.4'
N N 0.0061 0.0033 'International Tables Vol C Tables 4.2.6.8 and 6.1.1.4'
O O 0.0106 0.0060 'International Tables Vol C Tables 4.2.6.8 and 6.1.1.4'

loop_
_geom_angle_atom_site_label_1
_geom_angle_atom_site_label_2
_geom_angle_atom_site_label_3
_geom_angle
_geom_angle_site_symmetry_1
_geom_angle_site_symmetry_3
C10 N1 C12 121.77(13) . .
C10 N1 C11 117.14(13) . .
C12 N1 C11 116.92(13) . .
C10 N2 C5 122.91(13) . .
C10 N2 C9 117.91(13) . .
C5 N2 C9 117.93(13) . .
C2 C1 H1A 109.5 . .
C2 C1 H1B 109.5 . .
H1A C1 H1B 109.5 . .
C2 C1 H1C 109.5 . .
H1A C1 H1C 109.5 . .
H1B C1 H1C 109.5 . .
C3 C2 C1 112.77(14) . .
C3 C2 H2A 109.0 . .
C1 C2 H2A 109.0 . .
C3 C2 H2B 109.0 . .
C1 C2 H2B 109.0 . .
H2A C2 H2B 107.8 . .
C4 C3 C8 118.38(14) . .
C4 C3 C2 119.57(16) . .
C8 C3 C2 122.01(15) . .
C3 C4 C5 120.88(16) . .
C3 C4 H4 119.6 . .
C5 C4 H4 119.6 . .
C6 C5 C4 120.08(15) . .
C6 C5 N2 120.90(14) . .
C4 C5 N2 118.97(15) . .
C7 C6 C5 119.34(14) . .
C7 C6 H6 120.3 . .
C5 C6 H6 120.3 . .
C6 C7 C8 120.54(16) . .
C6 C7 H7 119.7 . .
C8 C7 H7 119.7 . .
C7 C8 C3 120.77(15) . .
C7 C8 H8 119.6 . .
C3 C8 H8 119.6 . .
N2 C9 H9A 109.5 . .
N2 C9 H9B 109.5 . .
H9A C9 H9B 109.5 . .
N2 C9 H9C 109.5 . .
H9A C9 H9C 109.5 . .
H9B C9 H9C 109.5 . .
O1 C10 N2 122.61(14) . .
O1 C10 N1 122.64(14) . .
N2 C10 N1 114.74(14) . .
N1 C11 H11A 109.5 . .
N1 C11 H11B 109.5 . .
H11A C11 H11B 109.5 . .
N1 C11 H11C 109.5 . .
H11A C11 H11C 109.5 . .
H11B C11 H11C 109.5 . .
C15 C12 C13 119.94(14) . .
C15 C12 N1 119.22(16) . .
C13 C12 N1 120.75(13) . .
C14 C13 C12 118.96(15) . .
C14 C13 H13 120.5 . .
C12 C13 H13 120.5 . .
C13 C14 C13 121.6(2) 2_756 .
C13 C14 H14 119.2 2_756 .
C13 C14 H14 119.2 . .
C12 C15 C12 120.6(2) . 2_756
C12 C15 H15 119.7 . .
C12 C15 H15 119.7 2_756 .

loop_
_geom_bond_atom_site_label_1
_geom_bond_atom_site_label_2
_geom_bond_distance
_geom_bond_site_symmetry_2
O1 C10 1.224(2) .
N1 C10 1.385(2) .
N1 C12 1.4315(19) .
N1 C11 1.459(2) .
N2 C10 1.377(2) .
N2 C5 1.425(2) .
N2 C9 1.464(2) .
C1 C2 1.521(3) .
C1 H1A 0.9800 .
C1 H1B 0.9800 .
C1 H1C 0.9800 .
C2 C3 1.513(2) .
C2 H2A 0.9900 .
C2 H2B 0.9900 .
C3 C4 1.391(2) .
C3 C8 1.398(3) .
C4 C5 1.396(2) .
C4 H4 0.9500 .
C5 C6 1.391(2) .
C6 C7 1.385(2) .
C6 H6 0.9500 .
C7 C8 1.387(2) .
C7 H7 0.9500 .
C8 H8 0.9500 .
C9 H9A 0.9800 .
C9 H9B 0.9800 .
C9 H9C 0.9800 .
C11 H11A 0.9800 .
C11 H11B 0.9800 .
C11 H11C 0.9800 .
C12 C15 1.3868(19) .
C12 C13 1.390(2) .
C13 C14 1.386(2) .
C13 H13 0.9500 .
C14 C13 1.386(2) 2_756
C14 H14 0.9500 .
C15 C12 1.3868(19) 2_756
C15 H15 0.9500 .

loop_
_geom_torsion_atom_site_label_1
_geom_torsion_atom_site_label_2
_geom_torsion_atom_site_label_3
_geom_torsion_atom_site_label_4
_geom_torsion
_geom_torsion_site_symmetry_4
C1 C2 C3 C4 94.31(19) .
C1 C2 C3 C8 -83.4(2) .
C8 C3 C4 C5 -0.3(2) .
C2 C3 C4 C5 -178.05(14) .
C3 C4 C5 C6 -0.5(2) .
C3 C4 C5 N2 -177.98(13) .
C10 N2 C5 C6 42.7(2) .
C9 N2 C5 C6 -124.24(16) .
C10 N2 C5 C4 -139.83(15) .
C9 N2 C5 C4 53.2(2) .
C4 C5 C6 C7 1.3(2) .
N2 C5 C6 C7 178.66(13) .
C5 C6 C7 C8 -1.2(2) .
C6 C7 C8 C3 0.3(2) .
C4 C3 C8 C7 0.4(2) .
C2 C3 C8 C7 178.09(14) .
C5 N2 C10 O1 -149.86(15) .
C9 N2 C10 O1 17.1(2) .
C5 N2 C10 N1 29.7(2) .
C9 N2 C10 N1 -163.36(14) .
C12 N1 C10 O1 -140.91(15) .
C11 N1 C10 O1 15.4(2) .
C12 N1 C10 N2 39.6(2) .
C11 N1 C10 N2 -164.12(13) .
C10 N1 C12 C15 -135.07(13) .
C11 N1 C12 C15 68.58(17) .
C10 N1 C12 C13 48.3(2) .
C11 N1 C12 C13 -108.04(17) .
C15 C12 C13 C14 -1.8(2) .
N1 C12 C13 C14 174.80(11) .
C12 C13 C14 C13 0.90(10) 2_756
C13 C12 C15 C12 0.91(10) 2_756
N1 C12 C15 C12 -175.74(14) 2_756
